data_2312594
loop_
_publ_author_name
'Kahlenberg, Volker'
'Kr&#xfc;ger, Hannes'
'Garber, Sonja'
'Kr&#xfc;ger, Biljana'
'Libowitzky, Eugen'
'Kr&#xf6;ll, Stefanie'
'Hofer, Thomas S.'
'Gallmetzer, Josef M.'
'Purtscher, Felix R. S.'

_publ_section_title
;
 K<sub>0.72</sub>Na<sub>1.71</sub>Ca<sub>5.79</sub>Si<sub>6</sub>O<sub>19</sub>
 - the first oligosilicate based on
 [Si<sub>6</sub>O<sub>19</sub>]-hexamers and its stability compared to
 cyclosilicates.
;
_journal_coeditor_code DK5130
_journal_issue 5
_journal_name_full 'Acta crystallographica Section B, Structural science, crystal engineering and materials'
_journal_page_first 474
_journal_page_last 487
_journal_paper_doi 10.1107/S2052520624007352
_journal_volume 80
_journal_year 2024
_chemical_formula_sum 'Ca5.79 K0.72 Na1.71 O19 Si6'
_chemical_formula_weight 771.93
_space_group_IT_number 91
_space_group_name_Hall 'P 4w 2c'
_space_group_name_H-M_alt 'P 41 2 2'
_symmetry_cell_setting tetragonal
_symmetry_Int_Tables_number 91
_symmetry_space_group_name_H-M 'P 41 2 2'
_atom_sites_solution_primary direct
_atom_sites_solution_secondary difmap
_audit_conform_dict_location ftp://ftp.iucr.org/pub/cif_core.dic
_audit_conform_dict_name cif_core.dic
_audit_conform_dict_version 2.4.3
_audit_creation_date 2022-10-07T07:29:56-00:00
_audit_creation_method 'WinGX routine CIF_UPDATE'
_cell_angle_alpha 90
_cell_angle_beta 90
_cell_angle_gamma 90
_cell_formula_units_Z 4
_cell_length_a 7.3659(2)
_cell_length_b 7.3659(2)
_cell_length_c 32.2318(18)
_cell_measurement_reflns_used 5866
_cell_measurement_temperature 296(2)
_cell_measurement_theta_max 30.343
_cell_measurement_theta_min 4.168
_cell_volume 1748.78(12)
_computing_cell_refinement 'CrysAlisPro 1.171.40.84a (Rigaku OD, 2020)'
_computing_data_collection 'CrysAlisPro 1.171.40.84a (Rigaku OD, 2020)'
_computing_data_reduction 'CrysAlisPro 1.171.40.84a (Rigaku OD, 2020)'
_computing_structure_refinement 'SHELXL-97 (Sheldrick, 2008)'
_diffrn_ambient_temperature 296(2)
_diffrn_detector 'CCD plate'
_diffrn_detector_area_resol_mean 10.3575
_diffrn_detector_type Ruby
_diffrn_measured_fraction_theta_full 0.998
_diffrn_measured_fraction_theta_max 0.998
_diffrn_measurement_device 'four-circle diffractometer'
_diffrn_measurement_device_type 'Xcalibur, Ruby, Gemini ultra'
_diffrn_measurement_method '\w scans'
_diffrn_orient_matrix_type 'CrysAlisPro convention (1999,Acta A55,543-557)'
_diffrn_orient_matrix_UB_11 0.0328009
_diffrn_orient_matrix_UB_12 0.0872669
_diffrn_orient_matrix_UB_13 0.0055387
_diffrn_orient_matrix_UB_21 0.0905033
_diffrn_orient_matrix_UB_22 -0.0308439
_diffrn_orient_matrix_UB_23 -0.0026304
_diffrn_orient_matrix_UB_31 -0.0026533
_diffrn_orient_matrix_UB_32 0.026647
_diffrn_orient_matrix_UB_33 -0.0211281
_diffrn_radiation_monochromator graphite
_diffrn_radiation_probe x-ray
_diffrn_radiation_type MoK\a
_diffrn_radiation_wavelength 0.71073
_diffrn_reflns_av_R_equivalents 0.0553
_diffrn_reflns_av_unetI/netI 0.0192
_diffrn_reflns_limit_h_max 9
_diffrn_reflns_limit_h_min -9
_diffrn_reflns_limit_k_max 9
_diffrn_reflns_limit_k_min -9
_diffrn_reflns_limit_l_max 40
_diffrn_reflns_limit_l_min -40
_diffrn_reflns_number 27647
_diffrn_reflns_theta_full 26.37
_diffrn_reflns_theta_max 26.37
_diffrn_reflns_theta_min 2.84
_diffrn_source 'fine-focus sealed X-ray tube'
_diffrn_source_type 'Enhance (Mo) X-ray Source'
_exptl_absorpt_coefficient_mu 2.492
_exptl_absorpt_correction_T_max 0.84
_exptl_absorpt_correction_T_min 0.767
_exptl_absorpt_correction_type analytical
_exptl_absorpt_process_details
;
        CrysAlisPro 1.171.40.84a (Rigaku Oxford Diffraction, 2020)
Analytical numeric absorption correction using a multifaceted crystal
        model based on expressions derived by R.C. Clark & J.S. Reid.
        (Clark, R. C. & Reid, J. S. (1995). Acta Cryst. A51, 887-897)
;
_exptl_crystal_colour colourless
_exptl_crystal_density_diffrn 2.932
_exptl_crystal_density_method 'not measured'
_exptl_crystal_description 'prismatic fragment'
_exptl_crystal_F_000 1537
_exptl_crystal_size_max 0.147
_exptl_crystal_size_mid 0.094
_exptl_crystal_size_min 0.086
_refine_diff_density_max 0.255
_refine_diff_density_min -0.284
_refine_diff_density_rms 0.068
_refine_ls_abs_structure_details 'Flack H D (1983), Acta Cryst. A39, 876-881'
_refine_ls_abs_structure_Flack -0.03(5)
_refine_ls_extinction_coef 0.00097(9)
_refine_ls_extinction_expression Fc^*^=kFc[1+0.001xFc^2^\l^3^/sin(2\q)]^-1/4^
_refine_ls_extinction_method SHELXL
_refine_ls_goodness_of_fit_ref 1.114
_refine_ls_matrix_type full
_refine_ls_number_parameters 164
_refine_ls_number_reflns 1788
_refine_ls_number_restraints 0
_refine_ls_restrained_S_all 1.114
_refine_ls_R_factor_all 0.0261
_refine_ls_R_factor_gt 0.0237
_refine_ls_shift/su_max 0.001
_refine_ls_shift/su_mean 0
_refine_ls_structure_factor_coef Fsqd
_refine_ls_weighting_details 'calc w=1/[\s^2^(Fo^2^)+(0.0194P)^2^+2.3319P] where P=(Fo^2^+2Fc^2^)/3'
_refine_ls_weighting_scheme calc
_refine_ls_wR_factor_gt 0.058
_refine_ls_wR_factor_ref 0.0591
_reflns_number_gt 1690
_reflns_number_total 1788
_reflns_threshold_expression >2\s(I)
_cod_data_source_file dk5130.cif
_cod_data_source_block I
_cod_depositor_comments 'Adding full bibliography for 2312594.cif.'
_cod_database_code 2312594

loop_
_symmetry_equiv_pos_as_xyz
'x, y, z'
'-x, -y, z+1/2'
'-y, x, z+1/4'
'y, -x, z+3/4'
'-x, y, -z'
'x, -y, -z+1/2'
'y, x, -z+3/4'
'-y, -x, -z+1/4'

loop_
_atom_site_label
_atom_site_type_symbol
_atom_site_fract_x
_atom_site_fract_y
_atom_site_fract_z
_atom_site_U_iso_or_equiv
_atom_site_adp_type
_atom_site_occupancy
_atom_site_symmetry_multiplicity
_atom_site_calc_flag
_atom_site_refinement_flags
_atom_site_disorder_assembly
_atom_site_disorder_group
Ca1 Ca 0.26555(8) 0.75140(8) 0.935179(16) 0.0098(2) Uani 0.960(8) 1 d P . .
Na1 Na 0.26555(8) 0.75140(8) 0.935179(16) 0.0098(2) Uani 0.040(8) 1 d P . .
Ca2 Ca 0.01465(8) 0.01465(8) 0.875 0.0086(3) Uani 0.964(10) 2 d SP . .
Na2 Na 0.01465(8) 0.01465(8) 0.875 0.0086(3) Uani 0.036(10) 2 d SP . .
Ca3 Ca 0 0.00304(13) 0 0.0103(3) Uani 0.939(10) 2 d SP . .
Na3 Na 0 0.00304(13) 0 0.0103(3) Uani 0.061(10) 2 d SP . .
Ca4 Ca 0 0.46370(12) 0 0.0105(3) Uani 0.959(11) 2 d SP . .
Na4 Na 0 0.46370(12) 0 0.0105(3) Uani 0.041(11) 2 d SP . .
Ca5 Ca 0.98400(14) 0.54019(13) 0.87809(3) 0.0145(4) Uani 0.252(7) 1 d P . .
Na5 Na 0.98400(14) 0.54019(13) 0.87809(3) 0.0145(4) Uani 0.748(7) 1 d P . .
K6 K 0.5 0.03751(15) 0 0.0174(2) Uani 0.5 2 d S . .
Ca6 Ca 0.5 0.03751(15) 0 0.0174(2) Uani 0.5 2 d S . .
K7 K 0.5 0.5004(7) 0 0.0198(16) Uani 0.217(4) 2 d SP . .
Si1 Si 0.28110(11) 0.26520(10) 0.92558(2) 0.00752(18) Uani 1 1 d . . .
Si2 Si 0.71619(11) 0.30209(11) 0.93169(2) 0.00855(19) Uani 1 1 d . . .
Si3 Si 0.75279(11) 0.73591(10) 0.94637(2) 0.00791(18) Uani 1 1 d . . .
O1 O 0.1835(3) 0.4472(3) 0.94025(7) 0.0181(5) Uani 1 1 d . . .
O2 O 0.9324(3) 0.8070(3) 0.92317(6) 0.0148(5) Uani 1 1 d . . .
O3 O 0.7907(3) 0.7488(3) 0.99576(6) 0.0178(5) Uani 1 1 d . . .
O4 O 0.8108(3) 0.2182(3) 0.97169(6) 0.0167(5) Uani 1 1 d . . .
O5 O 0.7869(3) 0.2338(3) 0.88731(6) 0.0200(5) Uani 1 1 d . . .
O6 O 0.5644(3) 0.8268(4) 0.93354(7) 0.0239(6) Uani 1 1 d . . .
O7 O 0.2032(3) 0.0745(3) 0.94075(6) 0.0121(5) Uani 1 1 d . . .
O8 O 0.4975(3) 0.2672(3) 0.93523(8) 0.0259(6) Uani 1 1 d . . .
O9 O 0.2562(3) 0.2562(3) 0.875 0.0294(9) Uani 1 2 d S . .
O10 O 0.7512(4) 0.5192(3) 0.93384(7) 0.0275(6) Uani 1 1 d . . .

loop_
_atom_site_aniso_label
_atom_site_aniso_U_11
_atom_site_aniso_U_22
_atom_site_aniso_U_33
_atom_site_aniso_U_23
_atom_site_aniso_U_13
_atom_site_aniso_U_12
Ca1 0.0111(4) 0.0096(4) 0.0085(3) 0.0003(2) 0.0013(2) -0.0010(3)
Na1 0.0111(4) 0.0096(4) 0.0085(3) 0.0003(2) 0.0013(2) -0.0010(3)
Ca2 0.0080(4) 0.0080(4) 0.0096(4) 0.0014(2) -0.0014(2) -0.0009(3)
Na2 0.0080(4) 0.0080(4) 0.0096(4) 0.0014(2) -0.0014(2) -0.0009(3)
Ca3 0.0074(5) 0.0076(5) 0.0159(5) 0 0.0012(4) 0
Na3 0.0074(5) 0.0076(5) 0.0159(5) 0 0.0012(4) 0
Ca4 0.0107(5) 0.0106(6) 0.0101(5) 0 0.0028(4) 0
Na4 0.0107(5) 0.0106(6) 0.0101(5) 0 0.0028(4) 0
Ca5 0.0160(6) 0.0155(6) 0.0119(5) -0.0022(4) -0.0007(4) -0.0020(4)
Na5 0.0160(6) 0.0155(6) 0.0119(5) -0.0022(4) -0.0007(4) -0.0020(4)
K6 0.0214(5) 0.0186(6) 0.0121(4) 0 0.0020(4) 0
Ca6 0.0214(5) 0.0186(6) 0.0121(4) 0 0.0020(4) 0
K7 0.018(3) 0.025(3) 0.017(2) 0 0.0053(19) 0
Si1 0.0073(4) 0.0079(4) 0.0074(3) -0.0005(3) -0.0002(3) -0.0011(3)
Si2 0.0085(4) 0.0079(4) 0.0093(3) -0.0012(3) -0.0004(3) -0.0008(3)
Si3 0.0079(4) 0.0073(4) 0.0085(3) 0.0001(3) -0.0006(3) -0.0005(3)
O1 0.0233(13) 0.0092(11) 0.0219(11) 0.0009(9) 0.0076(10) 0.0003(10)
O2 0.0123(11) 0.0152(12) 0.0167(10) 0.0041(10) 0.0018(9) -0.0005(9)
O3 0.0187(12) 0.0236(12) 0.0111(10) 0.0007(9) -0.0005(8) -0.0063(10)
O4 0.0152(11) 0.0238(13) 0.0110(10) -0.0014(9) -0.0013(8) 0.0055(10)
O5 0.0296(13) 0.0215(12) 0.0088(9) -0.0010(8) -0.0014(9) 0.0118(11)
O6 0.0107(12) 0.0284(15) 0.0326(13) 0.0142(12) -0.0020(10) 0.0004(10)
O7 0.0135(11) 0.0089(10) 0.0138(10) -0.0012(8) 0.0021(9) -0.0001(9)
O8 0.0096(11) 0.0255(14) 0.0427(14) 0.0091(11) -0.0057(10) -0.0033(12)
O9 0.0405(14) 0.0405(14) 0.0072(13) -0.0037(11) 0.0037(11) -0.0183(19)
O10 0.0393(17) 0.0114(12) 0.0320(13) -0.0069(10) 0.0106(12) -0.0096(13)

loop_
_atom_type_symbol
_atom_type_description
_atom_type_scat_dispersion_real
_atom_type_scat_dispersion_imag
_atom_type_scat_source
Ca Ca 0.2262 0.3064 'International Tables Vol C Tables 4.2.6.8 and 6.1.1.4'
Na Na 0.0362 0.0249 'International Tables Vol C Tables 4.2.6.8 and 6.1.1.4'
K K 0.2009 0.2494 'International Tables Vol C Tables 4.2.6.8 and 6.1.1.4'
Si Si 0.0817 0.0704 'International Tables Vol C Tables 4.2.6.8 and 6.1.1.4'
O O 0.0106 0.006 'International Tables Vol C Tables 4.2.6.8 and 6.1.1.4'

loop_
_exptl_crystal_face_index_h
_exptl_crystal_face_index_k
_exptl_crystal_face_index_l
_exptl_crystal_face_perp_dist
-1 10 0 0.0119
0 -3 -43 0.0833
-5 9 -13 0.0309
0 -2 44 0.0657
0 -10 1 0.0757
-10 -1 -7 0.0631
0 -3 44 0.0689
10 1 6 0.0281
-9 -5 0 0.0744
9 5 6 0.0311
0 2 45 0.0667
0 -1 45 0.0669
10 -2 -2 0.0361
-3 -3 42 0.0835
2 2 -44 0.0601
-6 4 -32 0.0502
-2 10 -3 0.014
1 -1 -45 0.0726
2 -10 7 0.0799
10 3 -11 0.029
1 -10 -1 0.0732

loop_
_geom_angle_atom_site_label_1
_geom_angle_atom_site_label_2
_geom_angle_atom_site_label_3
_geom_angle
_geom_angle_site_symmetry_1
_geom_angle_site_symmetry_3
_geom_angle_publ_flag
O3 Ca1 O6 101.67(9) 5_657 . ?
O3 Ca1 O1 82.84(8) 5_657 . ?
O6 Ca1 O1 119.28(9) . . ?
O3 Ca1 O5 162.75(8) 5_657 7_556 ?
O6 Ca1 O5 92.63(8) . 7_556 ?
O1 Ca1 O5 98.65(8) . 7_556 ?
O3 Ca1 O7 84.32(7) 5_657 1_565 ?
O6 Ca1 O7 86.87(9) . 1_565 ?
O1 Ca1 O7 152.72(8) . 1_565 ?
O5 Ca1 O7 86.90(7) 7_556 1_565 ?
O3 Ca1 O2 88.52(8) 5_657 1_455 ?
O6 Ca1 O2 154.35(8) . 1_455 ?
O1 Ca1 O2 85.07(8) . 1_455 ?
O5 Ca1 O2 74.55(7) 7_556 1_455 ?
O7 Ca1 O2 70.61(8) 1_565 1_455 ?
O2 Ca2 O2 96.23(12) 7_446 1_445 ?
O2 Ca2 O5 99.01(8) 7_446 7_546 ?
O2 Ca2 O5 79.52(8) 1_445 7_546 ?
O2 Ca2 O5 79.52(8) 7_446 1_455 ?
O2 Ca2 O5 99.01(8) 1_445 1_455 ?
O5 Ca2 O5 177.84(13) 7_546 1_455 ?
O2 Ca2 O9 131.88(6) 7_446 . ?
O2 Ca2 O9 131.88(6) 1_445 . ?
O5 Ca2 O9 91.08(7) 7_546 . ?
O5 Ca2 O9 91.08(7) 1_455 . ?
O2 Ca2 O7 167.57(8) 7_446 . ?
O2 Ca2 O7 72.25(7) 1_445 . ?
O5 Ca2 O7 83.74(7) 7_546 . ?
O5 Ca2 O7 97.36(7) 1_455 . ?
O9 Ca2 O7 59.80(5) . . ?
O2 Ca2 O7 72.25(7) 7_446 7_556 ?
O2 Ca2 O7 167.57(8) 1_445 7_556 ?
O5 Ca2 O7 97.36(7) 7_546 7_556 ?
O5 Ca2 O7 83.74(7) 1_455 7_556 ?
O9 Ca2 O7 59.80(5) . 7_556 ?
O7 Ca2 O7 119.60(11) . 7_556 ?
O4 Ca3 O4 92.87(12) 5_656 1_454 ?
O4 Ca3 O3 159.76(7) 5_656 1_444 ?
O4 Ca3 O3 97.13(8) 1_454 1_444 ?
O4 Ca3 O3 97.13(8) 5_656 5_646 ?
O4 Ca3 O3 159.76(7) 1_454 5_646 ?
O3 Ca3 O3 79.15(11) 1_444 5_646 ?
O4 Ca3 O7 85.07(7) 5_656 5_556 ?
O4 Ca3 O7 78.10(7) 1_454 5_556 ?
O3 Ca3 O7 79.87(7) 1_444 5_556 ?
O3 Ca3 O7 120.17(7) 5_646 5_556 ?
O4 Ca3 O7 78.10(7) 5_656 1_554 ?
O4 Ca3 O7 85.07(7) 1_454 1_554 ?
O3 Ca3 O7 120.17(7) 1_444 1_554 ?
O3 Ca3 O7 79.87(7) 5_646 1_554 ?
O7 Ca3 O7 155.53(11) 5_556 1_554 ?
O4 Ca3 O2 141.60(7) 5_656 1_444 ?
O4 Ca3 O2 84.29(7) 1_454 1_444 ?
O3 Ca3 O2 57.38(6) 1_444 1_444 ?
O3 Ca3 O2 76.94(7) 5_646 1_444 ?
O7 Ca3 O2 131.04(7) 5_556 1_444 ?
O7 Ca3 O2 63.50(7) 1_554 1_444 ?
O4 Ca3 O2 84.29(7) 5_656 5_646 ?
O4 Ca3 O2 141.60(7) 1_454 5_646 ?
O3 Ca3 O2 76.94(7) 1_444 5_646 ?
O3 Ca3 O2 57.38(6) 5_646 5_646 ?
O7 Ca3 O2 63.50(7) 5_556 5_646 ?
O7 Ca3 O2 131.04(7) 1_554 5_646 ?
O2 Ca3 O2 120.49(9) 1_444 5_646 ?
O4 Ca3 Si3 170.49(5) 5_656 1_444 ?
O1 Ca4 O1 174.09(12) 5_556 1_554 ?
O1 Ca4 O4 86.58(8) 5_556 1_454 ?
O1 Ca4 O4 89.08(8) 1_554 1_454 ?
O1 Ca4 O4 89.08(8) 5_556 5_656 ?
O1 Ca4 O4 86.58(8) 1_554 5_656 ?
O4 Ca4 O4 85.30(10) 1_454 5_656 ?
O1 Ca4 O3 109.73(8) 5_556 5_656 ?
O1 Ca4 O3 75.25(7) 1_554 5_656 ?
O4 Ca4 O3 161.18(6) 1_454 5_656 ?
O4 Ca4 O3 103.75(7) 5_656 5_656 ?
O1 Ca4 O3 75.25(7) 5_556 1_454 ?
O1 Ca4 O3 109.73(8) 1_554 1_454 ?
O4 Ca4 O3 103.75(7) 1_454 1_454 ?
O4 Ca4 O3 161.18(6) 5_656 1_454 ?
O3 Ca4 O3 72.78(10) 5_656 1_454 ?
O1 Ca4 O10 76.34(8) 5_556 5_656 ?
O1 Ca4 O10 104.54(8) 1_554 5_656 ?
O4 Ca4 O10 138.59(7) 1_454 5_656 ?
O4 Ca4 O10 57.43(7) 5_656 5_656 ?
O3 Ca4 O10 57.57(6) 5_656 5_656 ?
O3 Ca4 O10 107.74(7) 1_454 5_656 ?
O1 Ca4 O10 104.54(8) 5_556 1_454 ?
O1 Ca4 O10 76.34(8) 1_554 1_454 ?
O4 Ca4 O10 57.43(7) 1_454 1_454 ?
O4 Ca4 O10 138.59(7) 5_656 1_454 ?
O3 Ca4 O10 107.74(7) 5_656 1_454 ?
O3 Ca4 O10 57.57(6) 1_454 1_454 ?
O10 Ca4 O10 163.45(10) 5_656 1_454 ?
O6 Ca5 O2 111.55(9) 7_556 . ?
O6 Ca5 O10 106.32(10) 7_556 . ?
O2 Ca5 O10 61.26(8) . . ?
O6 Ca5 O1 167.53(10) 7_556 1_655 ?
O2 Ca5 O1 80.92(8) . 1_655 ?
O10 Ca5 O1 79.34(8) . 1_655 ?
O6 Ca5 O5 97.76(8) 7_556 7_656 ?
O2 Ca5 O5 70.73(7) . 7_656 ?
O10 Ca5 O5 131.34(8) . 7_656 ?
O1 Ca5 O5 86.07(8) 1_655 7_656 ?
O6 Ca5 O5 83.66(8) 7_556 . ?
O2 Ca5 O5 121.12(8) . . ?
O10 Ca5 O5 59.87(7) . . ?
O1 Ca5 O5 89.94(7) 1_655 . ?
O5 Ca5 O5 166.74(4) 7_656 . ?
O6 Ca5 O9 111.92(8) 7_556 1_655 ?
O2 Ca5 O9 134.42(8) . 1_655 ?
O10 Ca5 O9 117.16(8) . 1_655 ?
O1 Ca5 O9 55.99(6) 1_655 1_655 ?
O5 Ca5 O9 90.47(8) 7_656 1_655 ?
O5 Ca5 O9 76.85(8) . 1_655 ?
O6 Ca5 O8 76.47(9) 7_556 7_656 ?
O2 Ca5 O8 127.07(8) . 7_656 ?
O10 Ca5 O8 170.10(9) . 7_656 ?
O1 Ca5 O8 96.14(8) 1_655 7_656 ?
O5 Ca5 O8 56.37(6) 7_656 7_656 ?
O5 Ca5 O8 111.67(7) . 7_656 ?
O9 Ca5 O8 53.66(6) 1_655 7_656 ?
O8 K6 O8 101.95(12) 5_656 1_554 ?
O8 K6 O6 169.00(7) 5_656 1_544 ?
O8 K6 O6 75.26(8) 1_554 1_544 ?
O8 K6 O6 75.26(8) 5_656 5_646 ?
O8 K6 O6 169.00(7) 1_554 5_646 ?
O6 K6 O6 109.45(11) 1_544 5_646 ?
O8 K6 O4 87.05(7) 5_656 1_554 ?
O8 K6 O4 56.85(6) 1_554 1_554 ?
O6 K6 O4 82.55(7) 1_544 1_554 ?
O6 K6 O4 132.72(6) 5_646 1_554 ?
O8 K6 O4 56.85(6) 5_656 5_656 ?
O8 K6 O4 87.05(7) 1_554 5_656 ?
O6 K6 O4 132.72(6) 1_544 5_656 ?
O6 K6 O4 82.55(7) 5_646 5_656 ?
O4 K6 O4 123.26(10) 1_554 5_656 ?
O8 K6 O7 55.06(7) 5_656 5_656 ?
O8 K6 O7 117.08(7) 1_554 5_656 ?
O6 K6 O7 116.33(7) 1_544 5_656 ?
O6 K6 O7 70.38(6) 5_646 5_656 ?
O4 K6 O7 63.65(6) 1_554 5_656 ?
O4 K6 O7 110.80(6) 5_656 5_656 ?
O8 K6 O7 117.08(7) 5_656 1_554 ?
O8 K6 O7 55.06(7) 1_554 1_554 ?
O6 K6 O7 70.38(6) 1_544 1_554 ?
O6 K6 O7 116.33(7) 5_646 1_554 ?
O4 K6 O7 110.80(6) 1_554 1_554 ?
O4 K6 O7 63.65(6) 5_656 1_554 ?
O7 K6 O7 169.29(9) 5_656 1_554 ?
O8 K6 O3 114.38(6) 5_656 5_646 ?
O8 K6 O3 118.27(6) 1_554 5_646 ?
O6 K6 O3 75.80(7) 1_544 5_646 ?
O6 K6 O3 55.40(6) 5_646 5_646 ?
O4 K6 O3 158.21(6) 1_554 5_646 ?
O4 K6 O3 74.95(6) 5_656 5_646 ?
O7 K6 O3 124.58(6) 5_656 5_646 ?
O7 K6 O3 64.14(6) 1_554 5_646 ?
O8 K6 O3 118.27(6) 5_656 1_544 ?
O8 K6 O3 114.38(6) 1_554 1_544 ?
O6 K6 O3 55.40(6) 1_544 1_544 ?
O6 K6 O3 75.80(7) 5_646 1_544 ?
O4 K6 O3 74.95(6) 1_554 1_544 ?
O4 K6 O3 158.21(6) 5_656 1_544 ?
O7 K6 O3 64.14(6) 5_656 1_544 ?
O7 K6 O3 124.58(6) 1_554 1_544 ?
O3 K6 O3 90.51(9) 5_646 1_544 ?
O8 K7 O8 101.1(2) 1_554 5_656 ?
O8 K7 O3 112.33(6) 1_554 1_554 ?
O8 K7 O3 116.40(6) 5_656 1_554 ?
O8 K7 O3 116.40(6) 1_554 5_656 ?
O8 K7 O3 112.33(6) 5_656 5_656 ?
O3 K7 O3 99.08(19) 1_554 5_656 ?
O8 K7 O10 127.53(15) 1_554 5_656 ?
O8 K7 O10 56.84(7) 5_656 5_656 ?
O3 K7 O10 120.12(15) 1_554 5_656 ?
O3 K7 O10 55.56(7) 5_656 5_656 ?
O8 K7 O10 56.84(7) 1_554 1_554 ?
O8 K7 O10 127.53(15) 5_656 1_554 ?
O3 K7 O10 55.56(7) 1_554 1_554 ?
O3 K7 O10 120.12(15) 5_656 1_554 ?
O10 K7 O10 174.4(2) 5_656 1_554 ?
O1 Si1 O7 119.22(12) . . ?
O1 Si1 O8 112.24(14) . . ?
O7 Si1 O8 107.61(13) . . ?
O1 Si1 O9 106.15(10) . . ?
O7 Si1 O9 103.21(14) . . ?
O8 Si1 O9 107.47(13) . . ?
O4 Si2 O5 117.33(11) . . ?
O4 Si2 O10 106.19(13) . . ?
O5 Si2 O10 107.21(13) . . ?
O4 Si2 O8 108.28(12) . . ?
O5 Si2 O8 109.46(13) . . ?
O10 Si2 O8 107.99(13) . . ?
O6 Si3 O2 117.29(12) . . ?
O6 Si3 O3 112.35(13) . . ?
O2 Si3 O3 107.25(12) . . ?
O6 Si3 O10 109.72(15) . . ?
O2 Si3 O10 101.96(13) . . ?
O3 Si3 O10 107.41(12) . . ?
Si1 O1 Ca1 132.25(14) . . ?
Si1 O1 Na4 123.01(12) . 1_556 ?
Ca1 O1 Na4 99.02(9) . 1_556 ?
Si1 O1 Ca4 123.01(12) . 1_556 ?
Ca1 O1 Ca4 99.02(9) . 1_556 ?
Na4 O1 Ca4 0.00(4) 1_556 1_556 ?
Si1 O1 Na5 104.50(11) . 1_455 ?
Ca1 O1 Na5 80.66(7) . 1_455 ?
Na4 O1 Na5 107.14(10) 1_556 1_455 ?
Ca4 O1 Na5 107.14(10) 1_556 1_455 ?
Si1 O1 Ca5 104.50(11) . 1_455 ?
Ca1 O1 Ca5 80.66(7) . 1_455 ?
Na4 O1 Ca5 107.14(10) 1_556 1_455 ?
Ca4 O1 Ca5 107.14(10) 1_556 1_455 ?
Na5 O1 Ca5 0.00(5) 1_455 1_455 ?
Si1 O1 K7 87.15(13) . 1_556 ?
Ca1 O1 K7 73.86(12) . 1_556 ?
Na4 O1 K7 85.16(7) 1_556 1_556 ?
Ca4 O1 K7 85.16(7) 1_556 1_556 ?
Na5 O1 K7 153.23(13) 1_455 1_556 ?
Ca5 O1 K7 153.23(13) 1_455 1_556 ?
Si3 O2 Na2 139.48(13) . 1_665 ?
Si3 O2 Ca2 139.48(13) . 1_665 ?
Na2 O2 Ca2 0 1_665 1_665 ?
Si3 O2 Ca5 98.12(11) . . ?
Na2 O2 Ca5 95.33(8) 1_665 . ?
Ca2 O2 Ca5 95.33(8) 1_665 . ?
Si3 O2 Ca1 132.66(11) . 1_655 ?
Na2 O2 Ca1 87.38(7) 1_665 1_655 ?
Ca2 O2 Ca1 87.38(7) 1_665 1_655 ?
Ca5 O2 Ca1 79.12(7) . 1_655 ?
Si3 O2 Na1 132.66(11) . 1_655 ?
Na2 O2 Na1 87.38(7) 1_665 1_655 ?
Ca2 O2 Na1 87.38(7) 1_665 1_655 ?
Ca5 O2 Na1 79.12(7) . 1_655 ?
Ca1 O2 Na1 0.00(4) 1_655 1_655 ?
Si3 O2 Na3 84.63(9) . 1_666 ?
Na2 O2 Na3 101.69(8) 1_665 1_666 ?
Ca2 O2 Na3 101.69(8) 1_665 1_666 ?
Ca5 O2 Na3 150.22(9) . 1_666 ?
Ca1 O2 Na3 77.46(6) 1_655 1_666 ?
Na1 O2 Na3 77.46(6) 1_655 1_666 ?
Si3 O2 Ca3 84.63(9) . 1_666 ?
Na2 O2 Ca3 101.69(8) 1_665 1_666 ?
Ca2 O2 Ca3 101.69(8) 1_665 1_666 ?
Ca5 O2 Ca3 150.22(9) . 1_666 ?
Ca1 O2 Ca3 77.46(6) 1_655 1_666 ?
Na1 O2 Ca3 77.46(6) 1_655 1_666 ?
Na3 O2 Ca3 0 1_666 1_666 ?
Si3 O3 Na1 159.32(14) . 5_657 ?
Si3 O3 Ca1 159.32(14) . 5_657 ?
Na1 O3 Ca1 0.00(3) 5_657 5_657 ?
Si3 O3 Na3 102.13(10) . 1_666 ?
Na1 O3 Na3 93.11(7) 5_657 1_666 ?
Ca1 O3 Na3 93.11(7) 5_657 1_666 ?
Si3 O3 Ca3 102.13(10) . 1_666 ?
Na1 O3 Ca3 93.11(7) 5_657 1_666 ?
Ca1 O3 Ca3 93.11(7) 5_657 1_666 ?
Na3 O3 Ca3 0.00(3) 1_666 1_666 ?
Si3 O3 Na4 96.09(10) . 1_656 ?
Na1 O3 Na4 93.63(7) 5_657 1_656 ?
Ca1 O3 Na4 93.63(7) 5_657 1_656 ?
Na3 O3 Na4 104.04(8) 1_666 1_656 ?
Ca3 O3 Na4 104.04(8) 1_666 1_656 ?
Si3 O3 Ca4 96.09(10) . 1_656 ?
Na1 O3 Ca4 93.63(7) 5_657 1_656 ?
Ca1 O3 Ca4 93.63(7) 5_657 1_656 ?
Na3 O3 Ca4 104.04(8) 1_666 1_656 ?
Ca3 O3 Ca4 104.04(8) 1_666 1_656 ?
Na4 O3 Ca4 0.00(2) 1_656 1_656 ?
Si3 O3 K7 83.03(9) . 1_556 ?
Na1 O3 K7 79.56(7) 5_657 1_556 ?
Ca1 O3 K7 79.56(7) 5_657 1_556 ?
Na3 O3 K7 168.33(12) 1_666 1_556 ?
Ca3 O3 K7 168.33(12) 1_666 1_556 ?
Na4 O3 K7 85.63(10) 1_656 1_556 ?
Ca4 O3 K7 85.63(10) 1_656 1_556 ?
Si3 O3 K6 87.91(9) . 1_566 ?
Na1 O3 K6 79.62(6) 5_657 1_566 ?
Ca1 O3 K6 79.62(6) 5_657 1_566 ?
Na3 O3 K6 84.53(6) 1_666 1_566 ?
Ca3 O3 K6 84.53(6) 1_666 1_566 ?
Na4 O3 K6 169.47(9) 1_656 1_566 ?
Ca4 O3 K6 169.47(9) 1_656 1_566 ?
K7 O3 K6 85.20(11) 1_556 1_566 ?
Si2 O4 Na3 148.77(12) . 1_656 ?
Si2 O4 Ca3 148.77(12) . 1_656 ?
Na3 O4 Ca3 0.00(3) 1_656 1_656 ?
Si2 O4 Na4 105.26(12) . 1_656 ?
Na3 O4 Na4 90.91(7) 1_656 1_656 ?
Ca3 O4 Na4 90.91(7) 1_656 1_656 ?
Si2 O4 Ca4 105.26(12) . 1_656 ?
Na3 O4 Ca4 90.91(7) 1_656 1_656 ?
Ca3 O4 Ca4 90.91(7) 1_656 1_656 ?
Na4 O4 Ca4 0.00(3) 1_656 1_656 ?
Si2 O4 K6 95.21(10) . 1_556 ?
Na3 O4 K6 92.22(8) 1_656 1_556 ?
Ca3 O4 K6 92.22(8) 1_656 1_556 ?
Na4 O4 K6 133.78(8) 1_656 1_556 ?
Ca4 O4 K6 133.78(8) 1_656 1_556 ?
Si2 O4 K7 70.60(8) . 1_556 ?
Na3 O4 K7 139.68(8) 1_656 1_556 ?
Ca3 O4 K7 139.68(8) 1_656 1_556 ?
Na4 O4 K7 79.82(8) 1_656 1_556 ?
Ca4 O4 K7 79.82(8) 1_656 1_556 ?
K6 O4 K7 68.52(9) 1_556 1_556 ?
Si2 O5 Na2 126.52(11) . 1_655 ?
Si2 O5 Ca2 126.52(11) . 1_655 ?
Na2 O5 Ca2 0.00(2) 1_655 1_655 ?
Si2 O5 Na1 144.63(12) . 7_556 ?
Na2 O5 Na1 88.86(7) 1_655 7_556 ?
Ca2 O5 Na1 88.86(7) 1_655 7_556 ?
Si2 O5 Ca1 144.63(12) . 7_556 ?
Na2 O5 Ca1 88.86(7) 1_655 7_556 ?
Ca2 O5 Ca1 88.86(7) 1_655 7_556 ?
Na1 O5 Ca1 0.00(3) 7_556 7_556 ?
Si2 O5 Na5 99.39(11) . 7_546 ?
Na2 O5 Na5 88.90(8) 1_655 7_546 ?
Ca2 O5 Na5 88.90(8) 1_655 7_546 ?
Na1 O5 Na5 78.83(7) 7_556 7_546 ?
Ca1 O5 Na5 78.83(7) 7_556 7_546 ?
Si2 O5 Ca5 99.39(11) . 7_546 ?
Na2 O5 Ca5 88.90(8) 1_655 7_546 ?
Ca2 O5 Ca5 88.90(8) 1_655 7_546 ?
Na1 O5 Ca5 78.83(7) 7_556 7_546 ?
Ca1 O5 Ca5 78.83(7) 7_556 7_546 ?
Na5 O5 Ca5 0.00(4) 7_546 7_546 ?
Si2 O5 Ca5 90.62(10) . . ?
Na2 O5 Ca5 99.84(9) 1_655 . ?
Ca2 O5 Ca5 99.84(9) 1_655 . ?
Na1 O5 Ca5 82.42(7) 7_556 . ?
Ca1 O5 Ca5 82.42(7) 7_556 . ?
Na5 O5 Ca5 159.14(8) 7_546 . ?
Ca5 O5 Ca5 159.14(8) 7_546 . ?
Si3 O6 Ca1 137.26(15) . . ?
Si3 O6 Na5 120.09(13) . 7_556 ?
Ca1 O6 Na5 93.88(9) . 7_556 ?
Si3 O6 Ca5 120.09(13) . 7_556 ?
Ca1 O6 Ca5 93.88(9) . 7_556 ?
Na5 O6 Ca5 0.00(5) 7_556 7_556 ?
Si3 O6 K6 100.92(11) . 1_566 ?
Ca1 O6 K6 87.22(8) . 1_566 ?
Na5 O6 K6 112.52(11) 7_556 1_566 ?
Ca5 O6 K6 112.52(11) 7_556 1_566 ?
Si3 O6 K7 69.28(9) . 1_556 ?
Ca1 O6 K7 70.29(6) . 1_556 ?
Na5 O6 K7 157.88(12) 7_556 1_556 ?
Ca5 O6 K7 157.88(12) 7_556 1_556 ?
K6 O6 K7 82.90(9) 1_566 1_556 ?
Si1 O7 Na1 140.55(12) . 1_545 ?
Si1 O7 Ca1 140.55(12) . 1_545 ?
Na1 O7 Ca1 0.00(2) 1_545 1_545 ?
Si1 O7 Na3 129.75(11) . 1_556 ?
Na1 O7 Na3 87.89(7) 1_545 1_556 ?
Ca1 O7 Na3 87.89(7) 1_545 1_556 ?
Si1 O7 Ca3 129.75(11) . 1_556 ?
Na1 O7 Ca3 87.89(7) 1_545 1_556 ?
Ca1 O7 Ca3 87.89(7) 1_545 1_556 ?
Na3 O7 Ca3 0.00(4) 1_556 1_556 ?
Si1 O7 Ca2 95.32(9) . . ?
Na1 O7 Ca2 82.73(7) 1_545 . ?
Ca1 O7 Ca2 82.73(7) 1_545 . ?
Na3 O7 Ca2 105.78(9) 1_556 . ?
Ca3 O7 Ca2 105.78(9) 1_556 . ?
Si1 O7 K6 90.76(10) . 1_556 ?
Na1 O7 K6 79.35(6) 1_545 1_556 ?
Ca1 O7 K6 79.35(6) 1_545 1_556 ?
Na3 O7 K6 85.89(6) 1_556 1_556 ?
Ca3 O7 K6 85.89(6) 1_556 1_556 ?
Ca2 O7 K6 158.23(9) . 1_556 ?
Si1 O8 Si2 162.72(17) . . ?
Si1 O8 K6 98.61(10) . 1_556 ?
Si2 O8 K6 98.43(10) . 1_556 ?
Si1 O8 K7 99.22(12) . 1_556 ?
Si2 O8 K7 86.99(10) . 1_556 ?
K6 O8 K7 78.47(11) 1_556 1_556 ?
Si1 O8 Na5 88.02(11) . 7_546 ?
Si2 O8 Na5 87.57(11) . 7_546 ?
K6 O8 Na5 95.28(8) 1_556 7_546 ?
K7 O8 Na5 171.02(11) 1_556 7_546 ?
Si1 O8 Ca5 88.02(11) . 7_546 ?
Si2 O8 Ca5 87.57(11) . 7_546 ?
K6 O8 Ca5 95.28(8) 1_556 7_546 ?
K7 O8 Ca5 171.02(11) 1_556 7_546 ?
Na5 O8 Ca5 0.00(5) 7_546 7_546 ?
Si1 O9 Si1 167.7(2) 7_556 . ?
Si1 O9 Ca2 96.17(11) 7_556 . ?
Si1 O9 Ca2 96.17(11) . . ?
Si1 O9 Ca5 88.94(4) 7_556 1_455 ?
Si1 O9 Ca5 90.80(3) . 1_455 ?
Ca2 O9 Ca5 91.21(7) . 1_455 ?
Si1 O9 Na5 88.94(4) 7_556 1_455 ?
Si1 O9 Na5 90.80(3) . 1_455 ?
Ca2 O9 Na5 91.21(7) . 1_455 ?
Ca5 O9 Na5 0.00(5) 1_455 1_455 ?
Si1 O9 Ca5 90.80(3) 7_556 7_546 ?
Si1 O9 Ca5 88.94(4) . 7_546 ?
Ca2 O9 Ca5 91.21(7) . 7_546 ?
Ca5 O9 Ca5 177.57(14) 1_455 7_546 ?
Na5 O9 Ca5 177.57(14) 1_455 7_546 ?
Si1 O9 Na5 90.80(3) 7_556 7_546 ?
Si1 O9 Na5 88.94(4) . 7_546 ?
Ca2 O9 Na5 91.21(7) . 7_546 ?
Ca5 O9 Na5 177.57(14) 1_455 7_546 ?
Na5 O9 Na5 177.57(14) 1_455 7_546 ?
Ca5 O9 Na5 0.00(5) 7_546 7_546 ?
Si2 O10 Si3 165.42(17) . . ?
Si2 O10 Ca5 98.05(11) . . ?
Si3 O10 Ca5 96.44(11) . . ?
Si2 O10 K7 83.09(15) . 1_556 ?
Si3 O10 K7 82.36(14) . 1_556 ?
Ca5 O10 K7 177.20(12) . 1_556 ?
Si2 O10 Ca4 89.60(11) . 1_656 ?
Si3 O10 Ca4 87.19(10) . 1_656 ?
Ca5 O10 Ca4 96.12(9) . 1_656 ?
K7 O10 Ca4 81.32(6) 1_556 1_656 ?
Si2 O10 Na4 89.60(11) . 1_656 ?
Si3 O10 Na4 87.19(10) . 1_656 ?
Ca5 O10 Na4 96.12(9) . 1_656 ?
K7 O10 Na4 81.32(6) 1_556 1_656 ?
Ca4 O10 Na4 0.00(4) 1_656 1_656 ?

loop_
_geom_bond_atom_site_label_1
_geom_bond_atom_site_label_2
_geom_bond_distance
_geom_bond_site_symmetry_2
_geom_bond_publ_flag
Ca1 O3 2.2643(19) 5_657 ?
Ca1 O6 2.271(2) . ?
Ca1 O1 2.326(2) . ?
Ca1 O5 2.3627(19) 7_556 ?
Ca1 O7 2.430(2) 1_565 ?
Ca1 O2 2.518(2) 1_455 ?
Na1 O3 2.2643(19) 5_657 ?
Na1 O6 2.271(2) . ?
Na1 O1 2.326(2) . ?
Na1 O5 2.3627(19) 7_556 ?
Na1 O7 2.430(2) 1_565 ?
Na1 O2 2.518(2) 1_455 ?
Ca2 O2 2.262(2) 7_446 ?
Ca2 O2 2.262(2) 1_445 ?
Ca2 O5 2.362(2) 7_546 ?
Ca2 O5 2.362(2) 1_455 ?
Ca2 O9 2.516(3) . ?
Ca2 O7 2.572(2) . ?
Ca2 O7 2.572(2) 7_556 ?
Na2 O2 2.262(2) 7_446 ?
Na2 O2 2.262(2) 1_445 ?
Na2 O5 2.362(2) 7_546 ?
Na2 O5 2.362(2) 1_455 ?
Na2 O9 2.516(3) . ?
Na2 O7 2.572(2) . ?
Na2 O7 2.572(2) 7_556 ?
Ca3 O4 2.299(2) 5_656 ?
Ca3 O4 2.299(2) 1_454 ?
Ca3 O3 2.429(2) 1_444 ?
Ca3 O3 2.429(2) 5_646 ?
Ca3 O7 2.483(2) 5_556 ?
Ca3 O7 2.483(2) 1_554 ?
Ca3 O2 2.910(2) 1_444 ?
Ca3 O2 2.910(2) 5_646 ?
Na3 O4 2.299(2) 5_656 ?
Na3 O4 2.299(2) 1_454 ?
Na3 O3 2.429(2) 1_444 ?
Na3 O3 2.429(2) 5_646 ?
Na3 O7 2.483(2) 5_556 ?
Na3 O7 2.483(2) 1_554 ?
Na3 O2 2.910(2) 1_444 ?
Na3 O2 2.910(2) 5_646 ?
Ca4 O1 2.356(2) 5_556 ?
Ca4 O1 2.356(2) 1_554 ?
Ca4 O4 2.459(2) 1_454 ?
Ca4 O4 2.459(2) 5_656 ?
Ca4 O3 2.609(2) 5_656 ?
Ca4 O3 2.609(2) 1_454 ?
Ca4 O10 2.841(3) 5_656 ?
Ca4 O10 2.841(3) 1_454 ?
Na4 O1 2.356(2) 5_556 ?
Na4 O1 2.356(2) 1_554 ?
Na4 O4 2.459(2) 1_454 ?
Na4 O4 2.459(2) 5_656 ?
Na4 O3 2.609(2) 5_656 ?
Na4 O3 2.609(2) 1_454 ?
Na4 O10 2.841(3) 5_656 ?
Na4 O10 2.841(3) 1_454 ?
Ca5 O6 2.306(2) 7_556 ?
Ca5 O2 2.473(2) . ?
Ca5 O10 2.488(3) . ?
Ca5 O1 2.577(3) 1_655 ?
Ca5 O5 2.634(3) 7_656 ?
Ca5 O5 2.700(3) . ?
Ca5 O9 2.8993(10) 1_655 ?
Ca5 O8 2.935(3) 7_656 ?
Na5 O6 2.306(2) 7_556 ?
Na5 O2 2.473(2) . ?
Na5 O10 2.488(3) . ?
Na5 O1 2.577(3) 1_655 ?
Na5 O5 2.634(3) 7_656 ?
Na5 O5 2.700(3) . ?
Na5 O9 2.8993(10) 1_655 ?
Na5 O8 2.935(3) 7_656 ?
Ca6 O8 2.687(2) 5_656 ?
Ca6 O8 2.687(2) 1_554 ?
Ca6 O6 2.687(3) 1_544 ?
Ca6 O6 2.687(3) 5_646 ?
Ca6 O4 2.801(2) 1_554 ?
Ca6 O4 2.801(2) 5_656 ?
Ca6 O7 2.916(2) 5_656 ?
Ca6 O7 2.916(2) 1_554 ?
Ca6 O3 3.021(2) 5_646 ?
Ca6 O3 3.021(2) 1_544 ?
K6 O8 2.687(2) 5_656 ?
K6 O8 2.687(2) 1_554 ?
K6 O6 2.687(3) 1_544 ?
K6 O6 2.687(3) 5_646 ?
K6 O4 2.801(2) 1_554 ?
K6 O4 2.801(2) 5_656 ?
K6 O7 2.916(2) 5_656 ?
K6 O7 2.916(2) 1_554 ?
K6 O3 3.021(2) 5_646 ?
K6 O3 3.021(2) 1_544 ?
K7 O8 2.703(4) 1_554 ?
K7 O8 2.703(4) 5_656 ?
K7 O3 2.820(4) 1_554 ?
K7 O3 2.820(4) 5_656 ?
K7 O10 2.827(2) 5_656 ?
K7 O10 2.827(2) 1_554 ?
K7 O1 3.049(3) 1_554 ?
K7 O1 3.049(3) 5_656 ?
Si1 O1 1.593(2) . ?
Si1 O7 1.594(2) . ?
Si1 O8 1.624(2) . ?
Si1 O9 1.6420(8) . ?
Si2 O4 1.590(2) . ?
Si2 O5 1.603(2) . ?
Si2 O10 1.621(2) . ?
Si2 O8 1.635(2) . ?
Si3 O6 1.595(3) . ?
Si3 O2 1.607(2) . ?
Si3 O3 1.619(2) . ?
Si3 O10 1.647(2) . ?
O1 Si1 1.593(2) . ?
O1 Ca1 2.326(2) . ?
O1 Na1 2.326(2) . ?
O1 Ca4 2.356(2) 1_556 ?
O1 Na4 2.356(2) 1_556 ?
O1 Ca5 2.577(3) 1_455 ?
O1 Na5 2.577(3) 1_455 ?
O1 K7 3.049(3) 1_556 ?
O2 Si3 1.607(2) . ?
O2 Ca2 2.262(2) 1_665 ?
O2 Na2 2.262(2) 1_665 ?
O2 Ca5 2.473(2) . ?
O2 Na5 2.473(2) . ?
O2 Ca1 2.518(2) 1_655 ?
O2 Na1 2.518(2) 1_655 ?
O2 Ca3 2.910(2) 1_666 ?
O2 Na3 2.910(2) 1_666 ?
O3 Si3 1.619(2) . ?
O3 Ca1 2.2643(19) 5_657 ?
O3 Na1 2.2643(19) 5_657 ?
O3 Ca3 2.429(2) 1_666 ?
O3 Na3 2.429(2) 1_666 ?
O3 Ca4 2.609(2) 1_656 ?
O3 Na4 2.609(2) 1_656 ?
O3 K7 2.820(4) 1_556 ?
O3 Ca6 3.021(2) 1_566 ?
O3 K6 3.021(2) 1_566 ?
O4 Si2 1.590(2) . ?
O4 Ca3 2.299(2) 1_656 ?
O4 Na3 2.299(2) 1_656 ?
O4 Ca4 2.459(2) 1_656 ?
O4 Na4 2.459(2) 1_656 ?
O4 Ca6 2.801(2) 1_556 ?
O4 K6 2.801(2) 1_556 ?
O4 K7 3.224(4) 1_556 ?
O5 Si2 1.603(2) . ?
O5 Ca2 2.362(2) 1_655 ?
O5 Na2 2.362(2) 1_655 ?
O5 Ca1 2.3627(19) 7_556 ?
O5 Na1 2.3627(19) 7_556 ?
O5 Ca5 2.634(3) 7_546 ?
O5 Na5 2.634(3) 7_546 ?
O5 Ca5 2.700(3) . ?
O5 Na5 2.700(3) . ?
O6 Si3 1.595(3) . ?
O6 Ca1 2.271(2) . ?
O6 Na1 2.271(2) . ?
O6 Ca5 2.306(2) 7_556 ?
O6 Na5 2.306(2) 7_556 ?
O6 Ca6 2.687(3) 1_566 ?
O6 K6 2.687(3) 1_566 ?
O6 K7 3.255(5) 1_556 ?
O7 Si1 1.594(2) . ?
O7 Ca1 2.430(2) 1_545 ?
O7 Na1 2.430(2) 1_545 ?
O7 Ca3 2.483(2) 1_556 ?
O7 Na3 2.483(2) 1_556 ?
O7 Ca2 2.572(2) . ?
O7 Na2 2.572(2) . ?
O7 Ca6 2.916(2) 1_556 ?
O7 K6 2.916(2) 1_556 ?
O8 Si1 1.624(2) . ?
O8 Si2 1.635(2) . ?
O8 Ca6 2.687(2) 1_556 ?
O8 K6 2.687(2) 1_556 ?
O8 K7 2.703(4) 1_556 ?
O8 Ca5 2.935(3) 7_546 ?
O8 Na5 2.935(3) 7_546 ?
O9 Si1 1.6420(8) . ?
O9 Si1 1.6420(8) 7_556 ?
O9 Ca2 2.516(3) . ?
O9 Na2 2.516(3) . ?
O9 Ca5 2.8993(10) 1_455 ?
O9 Na5 2.8993(10) 1_455 ?
O9 Ca5 2.8993(10) 7_546 ?
O9 Na5 2.8993(10) 7_546 ?
O10 Si2 1.621(2) . ?
O10 Si3 1.647(2) . ?
O10 Ca5 2.488(3) . ?
O10 Na5 2.488(3) . ?
O10 K7 2.827(2) 1_556 ?
O10 Ca4 2.841(3) 1_656 ?
O10 Na4 2.841(3) 1_656 ?
